data_7248885
loop_
_publ_author_name
'Munteanu, Tatiana'
'Longevial, Jean-Fran\,cois'
'Canard, Gabriel'
'Jacquemin, Denis'
'Pascal, Simon'
'Siri, Olivier'

_publ_section_title
;
 Post-functionalization of triamino-phenazinium dyes to reach
 near-infrared emission
;
_journal_issue 27
_journal_name_full 'RSC Advances'
_journal_page_first 19257
_journal_page_last 19263
_journal_paper_doi 10.1039/D4RA03245D
_journal_volume 14
_journal_year 2024
_chemical_formula_moiety 'F6 P, C42 H63 N8 O4'
_chemical_formula_sum 'C42 H63 F6 N8 O4 P'
_chemical_formula_weight 888.97
_space_group_crystal_system monoclinic
_space_group_IT_number 14
_space_group_name_Hall '-P 2ybc'
_space_group_name_H-M_alt 'P 1 21/c 1'
_atom_sites_solution_hydrogens geom
_atom_sites_solution_primary dual
_audit_creation_date 2023-09-15
_audit_creation_method
;
Olex2 1.5
(compiled 2023.08.24 svn.re1ec1418 for OlexSys, GUI svn.r6817)
;
_audit_update_record
;
2024-03-12 deposited with the CCDC.	2024-05-20 downloaded from the CCDC.
;
_cell_angle_alpha 90
_cell_angle_beta 106.416(4)
_cell_angle_gamma 90
_cell_formula_units_Z 4
_cell_length_a 13.7061(5)
_cell_length_b 35.5623(12)
_cell_length_c 9.8813(3)
_cell_measurement_reflns_used 7465
_cell_measurement_temperature 180.00(10)
_cell_measurement_theta_max 69.8720
_cell_measurement_theta_min 3.7800
_cell_volume 4620.0(3)
_computing_cell_refinement 'CrysAlisPro 1.171.42.100a (Rigaku OD, 2023)'
_computing_data_collection 'CrysAlisPro 1.171.42.100a (Rigaku OD, 2023)'
_computing_data_reduction 'CrysAlisPro 1.171.42.100a (Rigaku OD, 2023)'
_computing_molecular_graphics 'Olex2 1.5 (Dolomanov et al., 2009)'
_computing_publication_material 'Olex2 1.5 (Dolomanov et al., 2009)'
_computing_structure_refinement 'SHELXL 2019/3 (Sheldrick, 2015)'
_computing_structure_solution 'SHELXT 2014/5 (Sheldrick, 2014)'
_diffrn_ambient_environment N~2~
_diffrn_ambient_temperature 180.00(10)
_diffrn_detector 'CCD plate'
_diffrn_detector_area_resol_mean 5.3045
_diffrn_detector_type AtlasS2
_diffrn_measured_fraction_theta_full 0.994
_diffrn_measured_fraction_theta_max 0.978
_diffrn_measurement_details
;
List of Runs (angles in degrees, time in seconds):

  # Type    Start    End  Width  t~exp~   \w     \q     \k     \f   Frames
#--------------------------------------------------------------------------
  1  \w    -84.00 -59.00   1.00    5.00    --    0.00-159.00-163.00   25
  2  \w    -57.00 -30.00   1.00    5.00    --    0.00 118.00  75.00   27
  3  \w   -142.00 -98.00   1.00   10.00    --  -54.86-159.00-163.00   44
  4  \w   -137.00-112.00   1.00   10.00    --  -54.86-118.00 -11.00   25
  5  \w    -67.00 -42.00   1.00   10.00    --  -54.86 118.00  75.00   25
  6  \w    110.00 150.00   1.00   10.00    --   54.86 159.00-132.00   40
  7  \w     42.00  67.00   1.00   20.00    --  109.71-118.00 -11.00   25
  8  \w    115.00 140.00   1.00   20.00    --  109.71 118.00  75.00   25
  9  \w     93.00 118.00   1.00   20.00    --  109.71 159.00-132.00   25
 10  \w     87.00 135.00   1.00   20.00    --  109.71-159.00-163.00   48
 11  \w     -7.00  21.00   1.00    5.00    --    0.00 -77.00-120.00   28
 12  \w     -2.00  40.00   1.00    5.00    --    0.00  77.00 -60.00   42
 13  \w     12.00  52.00   1.00    5.00    --    0.00 -99.00 150.00   40
 14  \w     59.00 100.00   1.00    5.00    --    0.00-178.00 -90.00   41
 15  \w   -115.00 -84.00   1.00   10.00    --  -54.86 -94.00  30.00   31
 16  \w   -155.00 -83.00   1.00   10.00    --  -54.86 -94.00 150.00   72
 17  \w    105.00 147.00   1.00   10.00    --   54.86 125.00 150.00   42
 18  \w    104.00 151.00   1.00   10.00    --   54.86  77.00 -30.00   47
 19  \w    108.00 157.00   1.00   10.00    --   54.86  77.00   0.00   49
 20  \w    104.00 150.00   1.00   10.00    --   54.86  77.00-120.00   46
 21  \w    100.00 138.00   1.00   10.00    --   54.86 125.00-180.00   38
 22  \w    103.00 132.00   1.00   10.00    --   54.86  77.00  60.00   29
 23  \w    103.00 150.00   1.00   20.00    --  109.71  77.00   0.00   47
 24  \w    115.00 176.00   1.00   20.00    --  109.71 111.00 120.00   61
 25  \w    110.00 143.00   1.00   20.00    --  109.71 178.00 150.00   33
 26  \w    103.00 139.00   1.00   20.00    --  109.71  77.00-150.00   36
 27  \w     58.00 109.00   1.00   20.00    --  109.71-111.00   0.00   51
 28  \w     98.00 155.00   1.00   20.00    --  109.71 -77.00 120.00   57
 29  \w    103.00 178.00   1.00   20.00    --  109.71  77.00  90.00   75
 30  \w      5.00  94.00   1.00   20.00    --  109.71 -77.00 120.00   89
 31  \w    146.00 173.00   1.00   20.00    --  109.71  77.00-150.00   27
 32  \w     77.00 128.00   1.00   20.00    --  109.71 178.00 -60.00   51
 33  \w    103.00 177.00   1.00   20.00    --  109.71  77.00 -60.00   74
 34  \w    107.00 132.00   1.00   20.00    --  109.71  77.00 150.00   25
;
_diffrn_measurement_device 'four-circle diffractometer'
_diffrn_measurement_device_type 'SuperNova, Dual, Cu at home/near, AtlasS2'
_diffrn_measurement_method '\w scans'
_diffrn_orient_matrix_type 'CrysAlisPro convention (1999,Acta A55,543-557)'
_diffrn_orient_matrix_UB_11 0.0506069000
_diffrn_orient_matrix_UB_12 -0.0355060000
_diffrn_orient_matrix_UB_13 -0.0436725000
_diffrn_orient_matrix_UB_21 -0.1044766000
_diffrn_orient_matrix_UB_22 -0.0239708000
_diffrn_orient_matrix_UB_23 0.0381626000
_diffrn_orient_matrix_UB_31 -0.1138138000
_diffrn_orient_matrix_UB_32 0.0062667000
_diffrn_orient_matrix_UB_33 -0.1018851000
_diffrn_radiation_monochromator mirror
_diffrn_radiation_probe x-ray
_diffrn_radiation_type 'Cu K\a'
_diffrn_radiation_wavelength 1.54184
_diffrn_reflns_av_R_equivalents 0.0744
_diffrn_reflns_av_unetI/netI 0.0563
_diffrn_reflns_Laue_measured_fraction_full 0.994
_diffrn_reflns_Laue_measured_fraction_max 0.978
_diffrn_reflns_limit_h_max 15
_diffrn_reflns_limit_h_min -16
_diffrn_reflns_limit_k_max 42
_diffrn_reflns_limit_k_min -43
_diffrn_reflns_limit_l_max 11
_diffrn_reflns_limit_l_min -12
_diffrn_reflns_number 20778
_diffrn_reflns_point_group_measured_fraction_full 0.994
_diffrn_reflns_point_group_measured_fraction_max 0.978
_diffrn_reflns_theta_full 67.684
_diffrn_reflns_theta_max 69.962
_diffrn_reflns_theta_min 3.362
_diffrn_source 'micro-focus sealed X-ray tube'
_diffrn_source_type 'SuperNova (Cu) X-ray Source'
_exptl_absorpt_coefficient_mu 1.150
_exptl_absorpt_correction_T_max 1.00000
_exptl_absorpt_correction_T_min 0.83817
_exptl_absorpt_correction_type multi-scan
_exptl_absorpt_process_details
;
CrysAlisPro 1.171.42.100a (Rigaku Oxford Diffraction, 2023)
Empirical absorption correction using spherical harmonics,
implemented in SCALE3 ABSPACK scaling algorithm.
;
_exptl_crystal_colour violet
_exptl_crystal_colour_primary violet
_exptl_crystal_density_diffrn 1.278
_exptl_crystal_description prism
_exptl_crystal_F_000 1888
_exptl_crystal_size_max 0.18
_exptl_crystal_size_mid 0.14
_exptl_crystal_size_min 0.04
_refine_diff_density_max 0.613
_refine_diff_density_min -0.605
_refine_diff_density_rms 0.103
_refine_ls_extinction_method none
_refine_ls_goodness_of_fit_ref 1.124
_refine_ls_hydrogen_treatment constr
_refine_ls_matrix_type full
_refine_ls_number_parameters 627
_refine_ls_number_reflns 8558
_refine_ls_number_restraints 102
_refine_ls_restrained_S_all 1.126
_refine_ls_R_factor_all 0.1501
_refine_ls_R_factor_gt 0.1313
_refine_ls_shift/su_max 0.002
_refine_ls_shift/su_mean 0.000
_refine_ls_structure_factor_coef Fsqd
_refine_ls_weighting_details 'w=1/[\s^2^(Fo^2^)+45.0000P] where P=(Fo^2^+2Fc^2^)/3'
_refine_ls_weighting_scheme calc
_refine_ls_wR_factor_gt 0.2814
_refine_ls_wR_factor_ref 0.2901
_reflns_Friedel_coverage 0.000
_reflns_number_gt 6602
_reflns_number_total 8558
_reflns_threshold_expression 'I > 2\s(I)'
_cod_data_source_file d4ra03245d2.cif
_cod_data_source_block tm399
_cod_database_code 7248885
_shelx_shelxl_version_number 2019/3
_chemical_oxdiff_formula 'c42 h63 f6 n8 o4 p1'
_shelx_space_group_comment
;
The symmetry employed for this shelxl refinement is uniquely defined
by the following loop, which should always be used as a source of
symmetry information in preference to the above space-group names.
They are only intended as comments.
;
_shelx_estimated_absorpt_t_max 0.955
_shelx_estimated_absorpt_t_min 0.820
_olex2_refinement_description
;
1. Fixed Uiso
 At 1.2 times of:
  All C(H) groups, All C(H,H) groups, All C(H,H,H,H) groups, All N(H) groups
 At 1.5 times of:
  All C(H,H,H) groups
2. Restrained distances
 C44-C45
 1.48 with sigma of 0.002
 C38-C39
 1.48 with sigma of 0.002
 C40-C41
 1.48 with sigma of 0.002
 C38-C43
 1.48 with sigma of 0.002
 C43-C44
 1.48 with sigma of 0.002
 C39-C40
 1.48 with sigma of 0.002
3. Uiso/Uaniso restraints and constraints
C44 \\sim C45: within 1.7A with sigma of 0.0001 and sigma for terminal atoms of
0.0002 within 1.7A
C40 \\sim C41: within 1.7A with sigma of 0.0001 and sigma for terminal atoms of
0.0002 within 1.7A
C41 \\sim C42: within 1.7A with sigma of 0.0001 and sigma for terminal atoms of
0.0002 within 1.7A
C45 \\sim C46: within 1.7A with sigma of 0.0001 and sigma for terminal atoms of
0.0002 within 1.7A
C43 \\sim C44: within 1.7A with sigma of 0.0001 and sigma for terminal atoms of
0.0002 within 1.7A
C39 \\sim C40: within 1.7A with sigma of 0.0001 and sigma for terminal atoms of
0.0002 within 1.7A
4. Rigid body (RIGU) restrains
 P1, F1, F2, F3, F4, F5, F6, F7, F8
 with sigma for 1-2 distances of 0.002 and sigma for 1-3 distances of 0.002
5. Others
 Fixed Sof: F1(0.75) F2(0.75) F3(0.75) F4(0.75) F5(0.25) F6(0.25) F7(0.25)
 F8(0.25) H38A(0.5) H38B(0.5) H38C(0.5) H38D(0.5) C39(0.5) H39A(0.5) H39B(0.5)
 C40(0.5) H40A(0.5) H40B(0.5) C41(0.5) H41A(0.5) H41B(0.5) C42(0.5) H42A(0.5)
 H42B(0.5) H42C(0.5) C43(0.5) H43A(0.5) H43B(0.5) C44(0.5) H44A(0.5) H44B(0.5)
 C45(0.5) H45A(0.5) H45B(0.5) C46(0.5) H46A(0.5) H46B(0.5) H46C(0.5)
6.a Secondary CH2 refined with riding coordinates:
 C23(H23A,H23B), C24(H24A,H24B), C25(H25A,H25B), C27(H27A,H27B), C28(H28A,
 H28B), C29(H29A,H29B), C30(H30A,H30B), C31(H31A,H31B), C32(H32A,H32B),
 C33(H33A,H33B), C35(H35A,H35B), C36(H36A,H36B), C37(H37A,H37B), C38(H38A,H38B),
  C38(H38C,H38D), C39(H39A,H39B), C40(H40A,H40B), C41(H41A,H41B), C43(H43A,
 H43B), C44(H44A,H44B), C45(H45A,H45B)
6.b Aromatic/amide H refined with riding coordinates:
 N1(H1), N2(H2), N5(H5), N8(H8), C3(H3), C6(H6), C8(H8A), C9(H9), C12(H12),
 C19(H19), C22(H22)
6.c Idealised Me refined with riding coordinates:
 C42(H42A,H42B,H42C), C46(H46A,H46B,H46C)
6.d Idealised Me refined as rotating group:
 C14(H14A,H14B,H14C), C15(H15A,H15B,H15C), C16(H16A,H16B,H16C), C26(H26A,H26B,
 H26C), C34(H34A,H34B,H34C)
;
_olex2_submission_special_instructions 'No special instructions were received'
_oxdiff_exptl_absorpt_empirical_details
;
Empirical correction (ABSPACK) includes:
- Absorption correction using spherical harmonics
- Frame scaling
;
_oxdiff_exptl_absorpt_empirical_full_max 2.140
_oxdiff_exptl_absorpt_empirical_full_min 0.728

loop_
_space_group_symop_operation_xyz
'x, y, z'
'-x, y+1/2, -z+1/2'
'-x, -y, -z'
'x, -y-1/2, z-1/2'

loop_
_atom_site_label
_atom_site_type_symbol
_atom_site_fract_x
_atom_site_fract_y
_atom_site_fract_z
_atom_site_U_iso_or_equiv
_atom_site_adp_type
_atom_site_occupancy
_atom_site_site_symmetry_order
_atom_site_calc_flag
_atom_site_refinement_flags_posn
_atom_site_refinement_flags_adp
_atom_site_refinement_flags_occupancy
_atom_site_disorder_assembly
_atom_site_disorder_group
P1 P 0.64828(14) 0.54719(6) 0.77740(19) 0.0422(5) Uani 1 1 d . . . . .
F9 F 0.6770(4) 0.54047(17) 0.9424(5) 0.0743(16) Uani 1 1 d . . . . .
F10 F 0.6228(5) 0.5540(2) 0.6153(5) 0.097(2) Uani 1 1 d . . . . .
F1 F 0.6713(11) 0.5047(2) 0.7570(10) 0.098(3) Uani 0.75 1 d . . P A 1
F2 F 0.5351(6) 0.5363(4) 0.7701(11) 0.113(3) Uani 0.75 1 d . . P A 1
F3 F 0.6184(13) 0.5884(3) 0.7984(10) 0.114(3) Uani 0.75 1 d . . P A 1
F4 F 0.7583(7) 0.5573(5) 0.7846(12) 0.117(4) Uani 0.75 1 d . . P A 1
F5 F 0.588(3) 0.5132(8) 0.744(3) 0.094(8) Uani 0.25 1 d . . P A 2
F6 F 0.564(2) 0.5707(10) 0.777(4) 0.097(9) Uani 0.25 1 d . . P A 2
F7 F 0.716(2) 0.5865(8) 0.823(3) 0.076(6) Uani 0.25 1 d . . P A 2
F8 F 0.759(2) 0.5290(10) 0.795(2) 0.078(6) Uani 0.25 1 d . . P A 2
O1 O 0.4120(3) 0.52919(14) -0.0388(5) 0.0403(12) Uani 1 1 d . . . . .
O2 O 0.2627(3) 0.55242(15) -0.0667(5) 0.0441(12) Uani 1 1 d . . . . .
O3 O 0.1968(4) 0.6541(2) 0.1796(9) 0.093(3) Uani 1 1 d . . . . .
O4 O 0.3109(4) 0.68334(16) 0.3388(6) 0.0566(15) Uani 1 1 d . . . . .
N1 N 0.7066(4) 0.60469(16) 0.1730(6) 0.0388(14) Uani 1 1 d . . . . .
H1 H 0.650131 0.600137 0.105972 0.047 Uiso 1 1 calc R U . . .
N2 N 0.5652(4) 0.55029(15) 0.1769(5) 0.0295(12) Uani 1 1 d . . . . .
H2 H 0.548483 0.535811 0.101620 0.035 Uiso 1 1 calc R U . . .
N3 N 0.3537(4) 0.55088(16) -0.0039(5) 0.0307(12) Uani 1 1 d . . . . .
N4 N 0.2849(4) 0.65728(19) 0.2535(7) 0.0466(16) Uani 1 1 d . . . . .
N5 N 0.4951(4) 0.65431(15) 0.4374(6) 0.0346(12) Uani 1 1 d . . . . .
H5 H 0.454653 0.673023 0.443840 0.041 Uiso 1 1 calc R U . . .
N6 N 0.9486(4) 0.54244(15) 0.5609(5) 0.0288(11) Uani 1 1 d . . . . .
N7 N 0.8058(3) 0.48598(15) 0.5598(5) 0.0255(11) Uani 1 1 d . . . . .
N8 N 1.0421(4) 0.43918(16) 0.9872(6) 0.0359(13) Uani 1 1 d . . . . .
H8 H 1.103863 0.441084 1.045001 0.043 Uiso 1 1 calc R U . . .
C1 C 0.7378(4) 0.57664(18) 0.2704(6) 0.0285(13) Uani 1 1 d . . . . .
C2 C 0.6645(4) 0.54751(17) 0.2708(6) 0.0252(12) Uani 1 1 d . . . . .
C3 C 0.6869(4) 0.51743(18) 0.3612(6) 0.0259(13) Uani 1 1 d . . . . .
H3 H 0.637624 0.498271 0.355467 0.031 Uiso 1 1 calc R U . . .
C4 C 0.7822(4) 0.51470(17) 0.4622(6) 0.0232(12) Uani 1 1 d . . . . .
C5 C 0.8969(4) 0.48584(17) 0.6621(6) 0.0259(13) Uani 1 1 d . . . . .
C6 C 0.9233(4) 0.45984(18) 0.7736(6) 0.0291(13) Uani 1 1 d . . . . .
H6 H 0.876499 0.440664 0.779781 0.035 Uiso 1 1 calc R U . . .
C7 C 1.0172(4) 0.46183(19) 0.8750(7) 0.0310(14) Uani 1 1 d . . . . .
C8 C 1.0905(4) 0.48933(19) 0.8624(7) 0.0311(14) Uani 1 1 d . . . . .
H8A H 1.156025 0.489826 0.928575 0.037 Uiso 1 1 calc R U . . .
C9 C 1.0659(4) 0.51456(19) 0.7559(7) 0.0311(14) Uani 1 1 d . . . . .
H9 H 1.115388 0.532518 0.748047 0.037 Uiso 1 1 calc R U . . .
C10 C 0.9690(4) 0.51514(17) 0.6555(6) 0.0274(13) Uani 1 1 d . . . . .
C11 C 0.8544(4) 0.54360(18) 0.4660(6) 0.0250(12) Uani 1 1 d . . . . .
C12 C 0.8310(4) 0.57370(18) 0.3690(6) 0.0289(13) Uani 1 1 d . . . . .
H12 H 0.881042 0.592413 0.372056 0.035 Uiso 1 1 calc R U . . .
C13 C 0.7537(6) 0.6411(2) 0.1645(8) 0.0411(17) Uani 1 1 d . . . . .
C14 C 0.6785(7) 0.6627(2) 0.0485(9) 0.060(2) Uani 1 1 d . . . . .
H14A H 0.670374 0.649973 -0.041946 0.089 Uiso 1 1 calc R U . . .
H14B H 0.703742 0.688286 0.043567 0.089 Uiso 1 1 calc R U . . .
H14C H 0.612601 0.663776 0.069023 0.089 Uiso 1 1 calc R U . . .
C15 C 0.8523(7) 0.6370(3) 0.1254(11) 0.065(2) Uani 1 1 d . . . . .
H15A H 0.904207 0.625917 0.204696 0.098 Uiso 1 1 calc R U . . .
H15B H 0.875120 0.661775 0.103420 0.098 Uiso 1 1 calc R U . . .
H15C H 0.841349 0.620604 0.042690 0.098 Uiso 1 1 calc R U . . .
C16 C 0.7690(7) 0.6629(2) 0.3003(9) 0.057(2) Uani 1 1 d . . . . .
H16A H 0.797123 0.687754 0.290441 0.085 Uiso 1 1 calc R U . . .
H16B H 0.816230 0.649234 0.377711 0.085 Uiso 1 1 calc R U . . .
H16C H 0.703513 0.665854 0.320863 0.085 Uiso 1 1 calc R U . . .
C17 C 0.4952(4) 0.57461(17) 0.1996(6) 0.0254(12) Uani 1 1 d . . . . .
C18 C 0.3929(4) 0.57662(18) 0.1110(6) 0.0254(13) Uani 1 1 d . . . . .
C19 C 0.3274(4) 0.60374(19) 0.1353(6) 0.0299(14) Uani 1 1 d . . . . .
H19 H 0.259111 0.604461 0.077305 0.036 Uiso 1 1 calc R U . . .
C20 C 0.3599(4) 0.62996(18) 0.2432(7) 0.0308(14) Uani 1 1 d . . . . .
C21 C 0.4602(4) 0.62903(18) 0.3342(6) 0.0274(13) Uani 1 1 d . . . . .
C22 C 0.5232(4) 0.60002(18) 0.3118(6) 0.0280(13) Uani 1 1 d . . . . .
H22 H 0.588836 0.597493 0.376686 0.034 Uiso 1 1 calc R U . . .
C23 C 0.5953(5) 0.6529(2) 0.5394(7) 0.0397(16) Uani 1 1 d . . . . .
H23A H 0.645294 0.643381 0.492370 0.048 Uiso 1 1 calc R U . . .
H23B H 0.593653 0.635166 0.615833 0.048 Uiso 1 1 calc R U . . .
C24 C 0.6294(6) 0.6913(2) 0.6028(9) 0.051(2) Uani 1 1 d . . . . .
H24A H 0.623147 0.709706 0.525736 0.061 Uiso 1 1 calc R U . . .
H24B H 0.583940 0.699463 0.659216 0.061 Uiso 1 1 calc R U . . .
C25 C 0.7368(7) 0.6910(3) 0.6947(10) 0.063(2) Uani 1 1 d . . . . .
H25A H 0.782418 0.683654 0.637322 0.075 Uiso 1 1 calc R U . . .
H25B H 0.743556 0.671796 0.769487 0.075 Uiso 1 1 calc R U . . .
C26 C 0.7702(10) 0.7288(3) 0.7628(15) 0.114(5) Uani 1 1 d . . . . .
H26A H 0.767610 0.747604 0.689354 0.172 Uiso 1 1 calc R U . . .
H26B H 0.839908 0.726896 0.824568 0.172 Uiso 1 1 calc R U . . .
H26C H 0.724629 0.736394 0.818559 0.172 Uiso 1 1 calc R U . . .
C27 C 0.7330(4) 0.45439(19) 0.5453(6) 0.0306(14) Uani 1 1 d . . . . .
H27A H 0.663072 0.464343 0.527636 0.037 Uiso 1 1 calc R U . . .
H27B H 0.749448 0.439603 0.633732 0.037 Uiso 1 1 calc R U . . .
C28 C 0.7392(5) 0.42915(19) 0.4226(7) 0.0339(14) Uani 1 1 d . . . . .
H28A H 0.720742 0.444180 0.334688 0.041 Uiso 1 1 calc R U . . .
H28B H 0.810467 0.420735 0.439006 0.041 Uiso 1 1 calc R U . . .
C29 C 0.6709(5) 0.3947(2) 0.4017(7) 0.0395(16) Uani 1 1 d . . . . .
H29A H 0.603448 0.402072 0.411210 0.047 Uiso 1 1 calc R U . . .
H29B H 0.700766 0.376004 0.475915 0.047 Uiso 1 1 calc R U . . .
C30 C 0.6577(6) 0.3770(2) 0.2567(7) 0.0434(17) Uani 1 1 d . . . . .
H30A H 0.612287 0.393431 0.185088 0.052 Uiso 1 1 calc R U . . .
H30B H 0.724795 0.376838 0.237637 0.052 Uiso 1 1 calc R U . . .
C31 C 0.6154(6) 0.3377(2) 0.2360(7) 0.0417(17) Uani 1 1 d . . . . .
H31A H 0.545105 0.337804 0.244306 0.050 Uiso 1 1 calc R U . . .
H31B H 0.656992 0.321184 0.311026 0.050 Uiso 1 1 calc R U . . .
C32 C 0.6148(6) 0.3220(2) 0.0934(8) 0.0461(18) Uani 1 1 d . . . . .
H32A H 0.684667 0.323737 0.083881 0.055 Uiso 1 1 calc R U . . .
H32B H 0.570653 0.338168 0.019459 0.055 Uiso 1 1 calc R U . . .
C33 C 0.5789(7) 0.2818(2) 0.0660(9) 0.059(2) Uani 1 1 d . . . . .
H33A H 0.509744 0.279571 0.077903 0.070 Uiso 1 1 calc R U . . .
H33B H 0.624659 0.265189 0.136483 0.070 Uiso 1 1 calc R U . . .
C34 C 0.5767(10) 0.2688(3) -0.0808(11) 0.083(3) Uani 1 1 d . . . . .
H34A H 0.522253 0.281950 -0.150582 0.125 Uiso 1 1 calc R U . . .
H34B H 0.564141 0.241627 -0.088733 0.125 Uiso 1 1 calc R U . . .
H34C H 0.642153 0.274348 -0.098007 0.125 Uiso 1 1 calc R U . . .
C35 C 0.9741(5) 0.4116(2) 1.0202(8) 0.0374(16) Uani 1 1 d . . . . .
H35A H 0.954476 0.393051 0.942569 0.045 Uiso 1 1 calc R U . . .
H35B H 0.911516 0.424416 1.026827 0.045 Uiso 1 1 calc R U . . .
C36 C 1.0222(5) 0.3911(2) 1.1575(8) 0.0397(16) Uani 1 1 d . . . . .
H36A H 1.078571 0.375208 1.146046 0.048 Uiso 1 1 calc R U . . .
H36B H 1.051205 0.409790 1.232418 0.048 Uiso 1 1 calc R U . . .
C37 C 0.9469(6) 0.3670(3) 1.2019(9) 0.060(2) Uani 1 1 d . . . . .
H37A H 0.891299 0.383301 1.213398 0.072 Uiso 1 1 calc R U . . .
H37B H 0.916748 0.349115 1.124498 0.072 Uiso 1 1 calc R U . . .
C38 C 0.9867(6) 0.3451(3) 1.3338(10) 0.062(2) Uani 1 1 d D . . . .
H38A H 1.043954 0.329436 1.323318 0.074 Uiso 0.5 1 calc R U P B 1
H38B H 1.014921 0.363026 1.411534 0.074 Uiso 0.5 1 calc R U P B 1
H38C H 1.042312 0.328763 1.321926 0.074 Uiso 0.5 1 calc R U P C 2
H38D H 1.017225 0.362973 1.410807 0.074 Uiso 0.5 1 calc R U P C 2
C39 C 0.914(2) 0.3201(14) 1.377(4) 0.1771(12) Uani 0.5 1 d D U P D 1
H39A H 0.854952 0.334974 1.384042 0.213 Uiso 0.5 1 calc R U P D 1
H39B H 0.889872 0.300457 1.304476 0.213 Uiso 0.5 1 calc R U P D 1
C40 C 0.963(3) 0.3021(10) 1.515(3) 0.1771(12) Uani 0.5 1 d D U P D 1
H40A H 1.028953 0.292117 1.507996 0.213 Uiso 0.5 1 calc R U P D 1
H40B H 0.979514 0.322739 1.584754 0.213 Uiso 0.5 1 calc R U P D 1
C41 C 0.917(3) 0.2719(10) 1.579(3) 0.1771(12) Uani 0.5 1 d D U P D 1
H41A H 0.858539 0.282185 1.607700 0.213 Uiso 0.5 1 calc R U P D 1
H41B H 0.967563 0.262453 1.664846 0.213 Uiso 0.5 1 calc R U P D 1
C42 C 0.880(3) 0.2387(11) 1.473(3) 0.1771(12) Uani 0.5 1 d . U P D 1
H42A H 0.844315 0.248799 1.379941 0.266 Uiso 0.5 1 calc R U P D 1
H42B H 0.833173 0.222660 1.506571 0.266 Uiso 0.5 1 calc R U P D 1
H42C H 0.938428 0.223832 1.466593 0.266 Uiso 0.5 1 calc R U P D 1
C43 C 0.9139(17) 0.3211(11) 1.380(4) 0.1329(11) Uani 0.5 1 d D U P D 2
H43A H 0.868442 0.338157 1.413255 0.160 Uiso 0.5 1 calc R U P D 2
H43B H 0.871216 0.308237 1.294995 0.160 Uiso 0.5 1 calc R U P D 2
C44 C 0.949(2) 0.2919(8) 1.490(4) 0.1329(11) Uani 0.5 1 d D U P D 2
H44A H 0.977460 0.304212 1.582701 0.160 Uiso 0.5 1 calc R U P D 2
H44B H 1.003916 0.276966 1.468904 0.160 Uiso 0.5 1 calc R U P D 2
C45 C 0.8650(18) 0.2666(9) 1.497(4) 0.1329(11) Uani 0.5 1 d D U P D 2
H45A H 0.830427 0.256564 1.402419 0.160 Uiso 0.5 1 calc R U P D 2
H45B H 0.814476 0.280518 1.532341 0.160 Uiso 0.5 1 calc R U P D 2
C46 C 0.910(2) 0.2347(8) 1.597(4) 0.1330(11) Uani 0.5 1 d . U P D 2
H46A H 0.959971 0.221144 1.561417 0.199 Uiso 0.5 1 calc R U P D 2
H46B H 0.855765 0.217439 1.603203 0.199 Uiso 0.5 1 calc R U P D 2
H46C H 0.943505 0.244916 1.690720 0.199 Uiso 0.5 1 calc R U P D 2

loop_
_atom_site_aniso_label
_atom_site_aniso_U_11
_atom_site_aniso_U_22
_atom_site_aniso_U_33
_atom_site_aniso_U_23
_atom_site_aniso_U_13
_atom_site_aniso_U_12
P1 0.0349(9) 0.0573(11) 0.0297(9) 0.0006(8) 0.0013(7) 0.0039(8)
F9 0.091(4) 0.093(4) 0.036(3) 0.007(3) 0.013(3) 0.021(3)
F10 0.113(5) 0.134(6) 0.035(3) 0.013(3) 0.005(3) 0.017(4)
F1 0.159(8) 0.071(4) 0.071(6) -0.012(4) 0.045(7) 0.021(5)
F2 0.052(4) 0.192(9) 0.093(7) 0.002(8) 0.018(5) -0.020(5)
F3 0.208(11) 0.063(4) 0.066(6) 0.013(4) 0.030(8) 0.038(5)
F4 0.049(4) 0.191(9) 0.095(7) 0.034(9) -0.008(4) -0.041(5)
F5 0.106(13) 0.079(8) 0.069(16) 0.002(11) -0.020(16) -0.034(9)
F6 0.055(9) 0.090(11) 0.16(3) 0.048(15) 0.059(14) 0.026(7)
F7 0.082(12) 0.090(9) 0.060(14) -0.033(11) 0.024(12) -0.033(8)
F8 0.069(8) 0.128(14) 0.040(11) 0.006(13) 0.019(9) 0.049(9)
O1 0.023(2) 0.054(3) 0.035(3) -0.013(2) -0.005(2) 0.001(2)
O2 0.017(2) 0.064(3) 0.042(3) -0.009(2) -0.006(2) -0.005(2)
O3 0.027(3) 0.109(6) 0.120(6) -0.052(5) -0.018(3) 0.026(3)
O4 0.044(3) 0.050(3) 0.071(4) -0.017(3) 0.008(3) 0.009(3)
N1 0.033(3) 0.043(3) 0.029(3) 0.004(2) -0.010(2) -0.003(2)
N2 0.017(2) 0.041(3) 0.023(3) -0.010(2) -0.006(2) 0.005(2)
N3 0.018(2) 0.045(3) 0.026(3) 0.000(2) 0.000(2) -0.004(2)
N4 0.025(3) 0.060(4) 0.050(4) -0.008(3) 0.003(3) 0.007(3)
N5 0.030(3) 0.036(3) 0.036(3) -0.007(2) 0.007(2) 0.002(2)
N6 0.018(2) 0.040(3) 0.022(3) -0.003(2) -0.005(2) -0.001(2)
N7 0.011(2) 0.042(3) 0.020(2) -0.002(2) -0.0018(19) -0.004(2)
N8 0.015(2) 0.049(3) 0.037(3) 0.005(3) -0.002(2) 0.000(2)
C1 0.019(3) 0.040(4) 0.022(3) -0.005(3) -0.002(2) 0.001(2)
C2 0.012(3) 0.039(3) 0.019(3) -0.006(2) -0.005(2) 0.003(2)
C3 0.013(3) 0.039(3) 0.023(3) -0.005(2) -0.001(2) -0.001(2)
C4 0.007(2) 0.041(3) 0.019(3) -0.003(2) -0.002(2) 0.000(2)
C5 0.012(3) 0.036(3) 0.027(3) -0.004(2) 0.001(2) -0.001(2)
C6 0.013(3) 0.039(4) 0.030(3) 0.000(3) -0.002(2) -0.004(2)
C7 0.011(3) 0.043(4) 0.037(4) -0.003(3) 0.005(3) 0.003(2)
C8 0.012(3) 0.046(4) 0.030(3) -0.004(3) -0.004(2) -0.001(2)
C9 0.017(3) 0.042(4) 0.029(3) -0.003(3) -0.002(2) -0.002(3)
C10 0.013(3) 0.035(3) 0.031(3) -0.005(3) 0.000(2) -0.001(2)
C11 0.011(3) 0.040(3) 0.022(3) -0.004(2) 0.001(2) -0.001(2)
C12 0.021(3) 0.038(3) 0.023(3) -0.003(3) -0.003(2) -0.002(2)
C13 0.040(4) 0.042(4) 0.038(4) 0.002(3) 0.007(3) 0.001(3)
C14 0.063(6) 0.052(5) 0.052(5) 0.014(4) -0.003(4) 0.003(4)
C15 0.062(6) 0.070(6) 0.073(6) 0.013(5) 0.035(5) 0.004(5)
C16 0.072(6) 0.042(4) 0.051(5) -0.003(4) 0.008(4) 0.005(4)
C17 0.016(3) 0.036(3) 0.020(3) 0.002(2) 0.000(2) -0.001(2)
C18 0.012(3) 0.041(3) 0.022(3) 0.000(2) 0.002(2) -0.002(2)
C19 0.012(3) 0.048(4) 0.027(3) 0.005(3) 0.003(2) 0.002(2)
C20 0.014(3) 0.039(4) 0.039(4) 0.000(3) 0.006(3) 0.003(2)
C21 0.018(3) 0.040(4) 0.024(3) -0.001(3) 0.007(2) -0.004(2)
C22 0.020(3) 0.041(4) 0.019(3) -0.001(2) -0.001(2) 0.001(3)
C23 0.036(4) 0.044(4) 0.036(4) -0.009(3) 0.006(3) -0.003(3)
C24 0.044(4) 0.046(4) 0.061(5) -0.014(4) 0.012(4) -0.006(3)
C25 0.052(5) 0.066(6) 0.059(6) -0.017(4) -0.004(4) -0.013(4)
C26 0.096(9) 0.080(8) 0.131(12) -0.034(8) -0.028(8) -0.032(7)
C27 0.016(3) 0.046(4) 0.026(3) 0.002(3) -0.001(2) -0.008(3)
C28 0.026(3) 0.042(4) 0.031(3) -0.004(3) 0.004(3) -0.006(3)
C29 0.038(4) 0.045(4) 0.032(4) -0.002(3) 0.004(3) -0.011(3)
C30 0.053(5) 0.044(4) 0.033(4) -0.004(3) 0.012(3) -0.012(3)
C31 0.038(4) 0.049(4) 0.036(4) -0.003(3) 0.006(3) -0.010(3)
C32 0.052(5) 0.046(4) 0.042(4) -0.008(3) 0.016(4) -0.012(3)
C33 0.066(6) 0.055(5) 0.060(5) -0.015(4) 0.027(5) -0.019(4)
C34 0.114(9) 0.076(7) 0.071(7) -0.036(6) 0.042(7) -0.033(6)
C35 0.014(3) 0.050(4) 0.046(4) 0.001(3) 0.004(3) 0.000(3)
C36 0.024(3) 0.051(4) 0.040(4) 0.002(3) 0.002(3) 0.001(3)
C37 0.038(4) 0.080(6) 0.059(5) 0.018(5) 0.007(4) -0.005(4)
C38 0.036(4) 0.078(6) 0.064(6) 0.023(5) 0.002(4) -0.006(4)
C39 0.1897(18) 0.1698(18) 0.1199(18) 0.0939(18) -0.0407(18) -0.0798(18)
C40 0.1897(18) 0.1698(18) 0.1199(18) 0.0939(18) -0.0407(18) -0.0798(18)
C41 0.1897(18) 0.1698(18) 0.1199(18) 0.0939(18) -0.0407(18) -0.0798(18)
C42 0.1897(18) 0.1698(18) 0.1199(18) 0.0939(18) -0.0407(18) -0.0798(18)
C43 0.0856(18) 0.1337(18) 0.1815(18) 0.0848(18) 0.0411(18) -0.0108(18)
C44 0.0856(18) 0.1337(18) 0.1815(18) 0.0848(18) 0.0411(18) -0.0108(18)
C45 0.0856(18) 0.1337(18) 0.1815(18) 0.0848(18) 0.0411(18) -0.0108(18)
C46 0.0857(18) 0.1337(18) 0.1815(18) 0.0848(18) 0.0411(18) -0.0108(18)

loop_
_atom_type_symbol
_atom_type_description
_atom_type_scat_dispersion_real
_atom_type_scat_dispersion_imag
_atom_type_scat_source
C C 0.0181 0.0091 'International Tables Vol C Tables 4.2.6.8 and 6.1.1.4'
H H 0.0000 0.0000 'International Tables Vol C Tables 4.2.6.8 and 6.1.1.4'
F F 0.0727 0.0534 'International Tables Vol C Tables 4.2.6.8 and 6.1.1.4'
N N 0.0311 0.0180 'International Tables Vol C Tables 4.2.6.8 and 6.1.1.4'
O O 0.0492 0.0322 'International Tables Vol C Tables 4.2.6.8 and 6.1.1.4'
P P 0.2955 0.4335 'International Tables Vol C Tables 4.2.6.8 and 6.1.1.4'

loop_
_geom_angle_atom_site_label_1
_geom_angle_atom_site_label_2
_geom_angle_atom_site_label_3
_geom_angle
_geom_angle_site_symmetry_1
_geom_angle_site_symmetry_3
_geom_angle_publ_flag
F9 P1 F7 83.7(9) . . ?
F9 P1 F8 82.8(8) . . ?
F10 P1 F9 178.6(4) . . ?
F10 P1 F1 90.7(4) . . ?
F10 P1 F2 93.4(5) . . ?
F10 P1 F7 95.4(9) . . ?
F10 P1 F8 96.0(8) . . ?
F1 P1 F9 89.2(4) . . ?
F1 P1 F2 89.3(7) . . ?
F2 P1 F9 88.0(4) . . ?
F3 P1 F9 90.2(4) . . ?
F3 P1 F10 90.0(5) . . ?
F3 P1 F1 176.1(8) . . ?
F3 P1 F2 86.9(8) . . ?
F4 P1 F9 91.8(5) . . ?
F4 P1 F10 86.7(5) . . ?
F4 P1 F1 90.0(7) . . ?
F4 P1 F2 179.3(8) . . ?
F4 P1 F3 93.8(8) . . ?
F5 P1 F9 93.9(12) . . ?
F5 P1 F10 87.1(12) . . ?
F5 P1 F7 177.3(17) . . ?
F5 P1 F8 98(2) . . ?
F6 P1 F9 93.1(15) . . ?
F6 P1 F10 87.9(15) . . ?
F6 P1 F5 95(2) . . ?
F6 P1 F7 84.3(17) . . ?
F6 P1 F8 167(2) . . ?
F8 P1 F7 82.5(16) . . ?
C1 N1 H1 115.4 . . ?
C1 N1 C13 129.2(5) . . ?
C13 N1 H1 115.4 . . ?
C2 N2 H2 119.0 . . ?
C17 N2 H2 119.0 . . ?
C17 N2 C2 122.0(5) . . ?
O1 N3 C18 119.6(5) . . ?
O2 N3 O1 122.4(5) . . ?
O2 N3 C18 118.0(5) . . ?
O3 N4 O4 121.4(6) . . ?
O3 N4 C20 119.9(6) . . ?
O4 N4 C20 118.7(6) . . ?
C21 N5 H5 117.7 . . ?
C21 N5 C23 124.5(6) . . ?
C23 N5 H5 117.7 . . ?
C10 N6 C11 118.6(5) . . ?
C4 N7 C27 118.3(4) . . ?
C5 N7 C4 120.4(5) . . ?
C5 N7 C27 121.2(5) . . ?
C7 N8 H8 117.8 . . ?
C7 N8 C35 124.4(5) . . ?
C35 N8 H8 117.8 . . ?
N1 C1 C2 116.5(5) . . ?
N1 C1 C12 126.7(6) . . ?
C12 C1 C2 116.8(6) . . ?
N2 C2 C1 119.2(5) . . ?
C3 C2 N2 118.5(5) . . ?
C3 C2 C1 122.3(5) . . ?
C2 C3 H3 119.7 . . ?
C2 C3 C4 120.6(6) . . ?
C4 C3 H3 119.7 . . ?
N7 C4 C3 122.4(5) . . ?
N7 C4 C11 119.5(5) . . ?
C3 C4 C11 118.0(5) . . ?
N7 C5 C6 124.2(5) . . ?
N7 C5 C10 117.1(5) . . ?
C6 C5 C10 118.7(5) . . ?
C5 C6 H6 119.6 . . ?
C7 C6 C5 120.8(6) . . ?
C7 C6 H6 119.6 . . ?
N8 C7 C6 122.4(6) . . ?
N8 C7 C8 117.6(5) . . ?
C6 C7 C8 120.0(6) . . ?
C7 C8 H8A 120.2 . . ?
C9 C8 C7 119.6(5) . . ?
C9 C8 H8A 120.2 . . ?
C8 C9 H9 118.9 . . ?
C8 C9 C10 122.2(6) . . ?
C10 C9 H9 118.9 . . ?
N6 C10 C5 123.3(5) . . ?
N6 C10 C9 118.4(6) . . ?
C9 C10 C5 118.4(6) . . ?
N6 C11 C4 120.9(5) . . ?
N6 C11 C12 118.6(5) . . ?
C12 C11 C4 120.5(5) . . ?
C1 C12 C11 121.8(6) . . ?
C1 C12 H12 119.1 . . ?
C11 C12 H12 119.1 . . ?
N1 C13 C14 106.0(6) . . ?
N1 C13 C15 111.7(7) . . ?
N1 C13 C16 110.9(6) . . ?
C15 C13 C14 108.8(7) . . ?
C16 C13 C14 107.8(7) . . ?
C16 C13 C15 111.5(7) . . ?
C13 C14 H14A 109.5 . . ?
C13 C14 H14B 109.5 . . ?
C13 C14 H14C 109.5 . . ?
H14A C14 H14B 109.5 . . ?
H14A C14 H14C 109.5 . . ?
H14B C14 H14C 109.5 . . ?
C13 C15 H15A 109.5 . . ?
C13 C15 H15B 109.5 . . ?
C13 C15 H15C 109.5 . . ?
H15A C15 H15B 109.5 . . ?
H15A C15 H15C 109.5 . . ?
H15B C15 H15C 109.5 . . ?
C13 C16 H16A 109.5 . . ?
C13 C16 H16B 109.5 . . ?
C13 C16 H16C 109.5 . . ?
H16A C16 H16B 109.5 . . ?
H16A C16 H16C 109.5 . . ?
H16B C16 H16C 109.5 . . ?
N2 C17 C18 123.2(5) . . ?
N2 C17 C22 119.6(5) . . ?
C22 C17 C18 117.1(5) . . ?
C17 C18 N3 122.3(5) . . ?
C19 C18 N3 117.6(5) . . ?
C19 C18 C17 120.0(6) . . ?
C18 C19 H19 119.4 . . ?
C18 C19 C20 121.2(5) . . ?
C20 C19 H19 119.4 . . ?
C19 C20 N4 115.3(5) . . ?
C19 C20 C21 120.9(6) . . ?
C21 C20 N4 123.8(6) . . ?
N5 C21 C20 122.7(6) . . ?
N5 C21 C22 120.7(5) . . ?
C22 C21 C20 116.6(6) . . ?
C17 C22 C21 123.9(5) . . ?
C17 C22 H22 118.1 . . ?
C21 C22 H22 118.1 . . ?
N5 C23 H23A 109.2 . . ?
N5 C23 H23B 109.2 . . ?
N5 C23 C24 112.0(6) . . ?
H23A C23 H23B 107.9 . . ?
C24 C23 H23A 109.2 . . ?
C24 C23 H23B 109.2 . . ?
C23 C24 H24A 109.1 . . ?
C23 C24 H24B 109.1 . . ?
H24A C24 H24B 107.9 . . ?
C25 C24 C23 112.3(7) . . ?
C25 C24 H24A 109.1 . . ?
C25 C24 H24B 109.1 . . ?
C24 C25 H25A 109.1 . . ?
C24 C25 H25B 109.1 . . ?
C24 C25 C26 112.6(9) . . ?
H25A C25 H25B 107.8 . . ?
C26 C25 H25A 109.1 . . ?
C26 C25 H25B 109.1 . . ?
C25 C26 H26A 109.5 . . ?
C25 C26 H26B 109.5 . . ?
C25 C26 H26C 109.5 . . ?
H26A C26 H26B 109.5 . . ?
H26A C26 H26C 109.5 . . ?
H26B C26 H26C 109.5 . . ?
N7 C27 H27A 109.8 . . ?
N7 C27 H27B 109.8 . . ?
N7 C27 C28 109.6(5) . . ?
H27A C27 H27B 108.2 . . ?
C28 C27 H27A 109.8 . . ?
C28 C27 H27B 109.8 . . ?
C27 C28 H28A 108.7 . . ?
C27 C28 H28B 108.7 . . ?
H28A C28 H28B 107.6 . . ?
C29 C28 C27 114.2(5) . . ?
C29 C28 H28A 108.7 . . ?
C29 C28 H28B 108.7 . . ?
C28 C29 H29A 109.3 . . ?
C28 C29 H29B 109.3 . . ?
C28 C29 C30 111.4(6) . . ?
H29A C29 H29B 108.0 . . ?
C30 C29 H29A 109.3 . . ?
C30 C29 H29B 109.3 . . ?
C29 C30 H30A 108.1 . . ?
C29 C30 H30B 108.1 . . ?
H30A C30 H30B 107.3 . . ?
C31 C30 C29 116.8(6) . . ?
C31 C30 H30A 108.1 . . ?
C31 C30 H30B 108.1 . . ?
C30 C31 H31A 109.3 . . ?
C30 C31 H31B 109.3 . . ?
C30 C31 C32 111.7(6) . . ?
H31A C31 H31B 107.9 . . ?
C32 C31 H31A 109.3 . . ?
C32 C31 H31B 109.3 . . ?
C31 C32 H32A 108.4 . . ?
C31 C32 H32B 108.4 . . ?
C31 C32 C33 115.5(7) . . ?
H32A C32 H32B 107.5 . . ?
C33 C32 H32A 108.4 . . ?
C33 C32 H32B 108.4 . . ?
C32 C33 H33A 109.2 . . ?
C32 C33 H33B 109.2 . . ?
C32 C33 C34 112.2(7) . . ?
H33A C33 H33B 107.9 . . ?
C34 C33 H33A 109.2 . . ?
C34 C33 H33B 109.2 . . ?
C33 C34 H34A 109.5 . . ?
C33 C34 H34B 109.5 . . ?
C33 C34 H34C 109.5 . . ?
H34A C34 H34B 109.5 . . ?
H34A C34 H34C 109.5 . . ?
H34B C34 H34C 109.5 . . ?
N8 C35 H35A 109.1 . . ?
N8 C35 H35B 109.1 . . ?
N8 C35 C36 112.4(5) . . ?
H35A C35 H35B 107.9 . . ?
C36 C35 H35A 109.1 . . ?
C36 C35 H35B 109.1 . . ?
C35 C36 H36A 109.2 . . ?
C35 C36 H36B 109.2 . . ?
H36A C36 H36B 107.9 . . ?
C37 C36 C35 112.1(6) . . ?
C37 C36 H36A 109.2 . . ?
C37 C36 H36B 109.2 . . ?
C36 C37 H37A 108.2 . . ?
C36 C37 H37B 108.2 . . ?
H37A C37 H37B 107.3 . . ?
C38 C37 C36 116.4(7) . . ?
C38 C37 H37A 108.2 . . ?
C38 C37 H37B 108.2 . . ?
C37 C38 H38A 108.0 . . ?
C37 C38 H38B 108.0 . . ?
C37 C38 H38C 107.9 . . ?
C37 C38 H38D 107.9 . . ?
H38A C38 H38B 107.2 . . ?
H38C C38 H38D 107.2 . . ?
C39 C38 C37 117.2(12) . . ?
C39 C38 H38A 108.0 . . ?
C39 C38 H38B 108.0 . . ?
C43 C38 C37 117.5(13) . . ?
C43 C38 H38C 107.9 . . ?
C43 C38 H38D 107.9 . . ?
C38 C39 H39A 109.4 . . ?
C38 C39 H39B 109.4 . . ?
H39A C39 H39B 108.0 . . ?
C40 C39 C38 111.1(15) . . ?
C40 C39 H39A 109.4 . . ?
C40 C39 H39B 109.4 . . ?
C39 C40 H40A 106.1 . . ?
C39 C40 H40B 106.1 . . ?
H40A C40 H40B 106.3 . . ?
C41 C40 C39 125(2) . . ?
C41 C40 H40A 106.1 . . ?
C41 C40 H40B 106.1 . . ?
C40 C41 H41A 109.4 . . ?
C40 C41 H41B 109.4 . . ?
C40 C41 C42 111(3) . . ?
H41A C41 H41B 108.0 . . ?
C42 C41 H41A 109.4 . . ?
C42 C41 H41B 109.4 . . ?
C41 C42 H42A 109.5 . . ?
C41 C42 H42B 109.5 . . ?
C41 C42 H42C 109.5 . . ?
H42A C42 H42B 109.5 . . ?
H42A C42 H42C 109.5 . . ?
H42B C42 H42C 109.5 . . ?
C38 C43 H43A 107.0 . . ?
C38 C43 H43B 107.0 . . ?
H43A C43 H43B 106.7 . . ?
C44 C43 C38 121.5(17) . . ?
C44 C43 H43A 107.0 . . ?
C44 C43 H43B 107.0 . . ?
C43 C44 H44A 109.3 . . ?
C43 C44 H44B 109.3 . . ?
C43 C44 C45 111.5(18) . . ?
H44A C44 H44B 108.0 . . ?
C45 C44 H44A 109.3 . . ?
C45 C44 H44B 109.3 . . ?
C44 C45 H45A 110.1 . . ?
C44 C45 H45B 110.1 . . ?
C44 C45 C46 108(2) . . ?
H45A C45 H45B 108.4 . . ?
C46 C45 H45A 110.1 . . ?
C46 C45 H45B 110.1 . . ?
C45 C46 H46A 109.5 . . ?
C45 C46 H46B 109.5 . . ?
C45 C46 H46C 109.5 . . ?
H46A C46 H46B 109.5 . . ?
H46A C46 H46C 109.5 . . ?
H46B C46 H46C 109.5 . . ?

loop_
_geom_bond_atom_site_label_1
_geom_bond_atom_site_label_2
_geom_bond_distance
_geom_bond_site_symmetry_2
_geom_bond_publ_flag
P1 F9 1.583(5) . ?
P1 F10 1.559(5) . ?
P1 F1 1.569(8) . ?
P1 F2 1.581(9) . ?
P1 F3 1.551(9) . ?
P1 F4 1.532(9) . ?
P1 F5 1.45(2) . ?
P1 F6 1.43(2) . ?
P1 F7 1.67(2) . ?
P1 F8 1.62(2) . ?
O1 N3 1.228(7) . ?
O2 N3 1.227(6) . ?
O3 N4 1.227(8) . ?
O4 N4 1.235(8) . ?
N1 H1 0.8800 . ?
N1 C1 1.368(8) . ?
N1 C13 1.460(9) . ?
N2 H2 0.8800 . ?
N2 C2 1.418(7) . ?
N2 C17 1.357(8) . ?
N3 C18 1.440(8) . ?
N4 C20 1.438(8) . ?
N5 H5 0.8800 . ?
N5 C21 1.341(8) . ?
N5 C23 1.457(8) . ?
N6 C10 1.322(8) . ?
N6 C11 1.365(7) . ?
N7 C4 1.379(8) . ?
N7 C5 1.366(7) . ?
N7 C27 1.482(7) . ?
N8 H8 0.8800 . ?
N8 C7 1.334(8) . ?
N8 C35 1.452(8) . ?
C1 C2 1.444(9) . ?
C1 C12 1.374(8) . ?
C2 C3 1.372(9) . ?
C3 H3 0.9500 . ?
C3 C4 1.404(7) . ?
C4 C11 1.420(8) . ?
C5 C6 1.405(9) . ?
C5 C10 1.450(8) . ?
C6 H6 0.9500 . ?
C6 C7 1.392(8) . ?
C7 C8 1.433(9) . ?
C8 H8A 0.9500 . ?
C8 C9 1.352(9) . ?
C9 H9 0.9500 . ?
C9 C10 1.416(8) . ?
C11 C12 1.412(9) . ?
C12 H12 0.9500 . ?
C13 C14 1.516(10) . ?
C13 C15 1.514(11) . ?
C13 C16 1.512(10) . ?
C14 H14A 0.9800 . ?
C14 H14B 0.9800 . ?
C14 H14C 0.9800 . ?
C15 H15A 0.9800 . ?
C15 H15B 0.9800 . ?
C15 H15C 0.9800 . ?
C16 H16A 0.9800 . ?
C16 H16B 0.9800 . ?
C16 H16C 0.9800 . ?
C17 C18 1.429(8) . ?
C17 C22 1.397(8) . ?
C18 C19 1.384(9) . ?
C19 H19 0.9500 . ?
C19 C20 1.392(9) . ?
C20 C21 1.415(8) . ?
C21 C22 1.403(9) . ?
C22 H22 0.9500 . ?
C23 H23A 0.9900 . ?
C23 H23B 0.9900 . ?
C23 C24 1.518(10) . ?
C24 H24A 0.9900 . ?
C24 H24B 0.9900 . ?
C24 C25 1.496(11) . ?
C25 H25A 0.9900 . ?
C25 H25B 0.9900 . ?
C25 C26 1.517(13) . ?
C26 H26A 0.9800 . ?
C26 H26B 0.9800 . ?
C26 H26C 0.9800 . ?
C27 H27A 0.9900 . ?
C27 H27B 0.9900 . ?
C27 C28 1.530(9) . ?
C28 H28A 0.9900 . ?
C28 H28B 0.9900 . ?
C28 C29 1.519(9) . ?
C29 H29A 0.9900 . ?
C29 H29B 0.9900 . ?
C29 C30 1.528(9) . ?
C30 H30A 0.9900 . ?
C30 H30B 0.9900 . ?
C30 C31 1.506(10) . ?
C31 H31A 0.9900 . ?
C31 H31B 0.9900 . ?
C31 C32 1.512(10) . ?
C32 H32A 0.9900 . ?
C32 H32B 0.9900 . ?
C32 C33 1.513(10) . ?
C33 H33A 0.9900 . ?
C33 H33B 0.9900 . ?
C33 C34 1.515(12) . ?
C34 H34A 0.9800 . ?
C34 H34B 0.9800 . ?
C34 H34C 0.9800 . ?
C35 H35A 0.9900 . ?
C35 H35B 0.9900 . ?
C35 C36 1.516(9) . ?
C36 H36A 0.9900 . ?
C36 H36B 0.9900 . ?
C36 C37 1.501(10) . ?
C37 H37A 0.9900 . ?
C37 H37B 0.9900 . ?
C37 C38 1.483(11) . ?
C38 H38A 0.9900 . ?
C38 H38B 0.9900 . ?
C38 H38C 0.9900 . ?
C38 H38D 0.9900 . ?
C38 C39 1.480(2) . ?
C38 C43 1.480(2) . ?
C39 H39A 0.9900 . ?
C39 H39B 0.9900 . ?
C39 C40 1.480(2) . ?
C40 H40A 0.9900 . ?
C40 H40B 0.9900 . ?
C40 C41 1.480(2) . ?
C41 H41A 0.9900 . ?
C41 H41B 0.9900 . ?
C41 C42 1.57(5) . ?
C42 H42A 0.9800 . ?
C42 H42B 0.9800 . ?
C42 H42C 0.9800 . ?
C43 H43A 0.9900 . ?
C43 H43B 0.9900 . ?
C43 C44 1.480(2) . ?
C44 H44A 0.9900 . ?
C44 H44B 0.9900 . ?
C44 C45 1.480(2) . ?
C45 H45A 0.9900 . ?
C45 H45B 0.9900 . ?
C45 C46 1.51(4) . ?
C46 H46A 0.9800 . ?
C46 H46B 0.9800 . ?
C46 H46C 0.9800 . ?

loop_
_geom_torsion_atom_site_label_1
_geom_torsion_atom_site_label_2
_geom_torsion_atom_site_label_3
_geom_torsion_atom_site_label_4
_geom_torsion
_geom_torsion_site_symmetry_1
_geom_torsion_site_symmetry_2
_geom_torsion_site_symmetry_3
_geom_torsion_site_symmetry_4
_geom_torsion_publ_flag
O1 N3 C18 C17 -8.8(9) . . . . ?
O1 N3 C18 C19 172.0(6) . . . . ?
O2 N3 C18 C17 173.6(6) . . . . ?
O2 N3 C18 C19 -5.7(8) . . . . ?
O3 N4 C20 C19 7.3(11) . . . . ?
O3 N4 C20 C21 -172.9(8) . . . . ?
O4 N4 C20 C19 -173.8(7) . . . . ?
O4 N4 C20 C21 6.0(11) . . . . ?
N1 C1 C2 N2 -2.6(8) . . . . ?
N1 C1 C2 C3 178.7(6) . . . . ?
N1 C1 C12 C11 179.1(6) . . . . ?
N2 C2 C3 C4 -176.0(5) . . . . ?
N2 C17 C18 N3 4.9(9) . . . . ?
N2 C17 C18 C19 -175.9(6) . . . . ?
N2 C17 C22 C21 172.3(6) . . . . ?
N3 C18 C19 C20 -179.2(6) . . . . ?
N4 C20 C21 N5 -1.4(10) . . . . ?
N4 C20 C21 C22 178.7(6) . . . . ?
N5 C21 C22 C17 -174.5(6) . . . . ?
N5 C23 C24 C25 -173.3(7) . . . . ?
N6 C11 C12 C1 179.9(6) . . . . ?
N7 C4 C11 N6 3.0(9) . . . . ?
N7 C4 C11 C12 -178.6(5) . . . . ?
N7 C5 C6 C7 -179.1(6) . . . . ?
N7 C5 C10 N6 3.5(9) . . . . ?
N7 C5 C10 C9 -176.8(6) . . . . ?
N7 C27 C28 C29 177.5(5) . . . . ?
N8 C7 C8 C9 -175.4(6) . . . . ?
N8 C35 C36 C37 171.5(7) . . . . ?
C1 N1 C13 C14 -171.9(7) . . . . ?
C1 N1 C13 C15 69.8(10) . . . . ?
C1 N1 C13 C16 -55.3(10) . . . . ?
C1 C2 C3 C4 2.7(9) . . . . ?
C2 N2 C17 C18 -176.5(6) . . . . ?
C2 N2 C17 C22 5.5(9) . . . . ?
C2 C1 C12 C11 0.2(9) . . . . ?
C2 C3 C4 N7 176.5(5) . . . . ?
C2 C3 C4 C11 -0.9(9) . . . . ?
C3 C4 C11 N6 -179.5(5) . . . . ?
C3 C4 C11 C12 -1.2(9) . . . . ?
C4 N7 C5 C6 173.6(6) . . . . ?
C4 N7 C5 C10 -4.9(8) . . . . ?
C4 N7 C27 C28 74.3(7) . . . . ?
C4 C11 C12 C1 1.5(9) . . . . ?
C5 N7 C4 C3 -175.5(6) . . . . ?
C5 N7 C4 C11 1.8(8) . . . . ?
C5 N7 C27 C28 -102.0(6) . . . . ?
C5 C6 C7 N8 175.5(6) . . . . ?
C5 C6 C7 C8 -3.4(10) . . . . ?
C6 C5 C10 N6 -175.0(6) . . . . ?
C6 C5 C10 C9 4.6(9) . . . . ?
C6 C7 C8 C9 3.6(10) . . . . ?
C7 N8 C35 C36 -177.6(6) . . . . ?
C7 C8 C9 C10 0.6(10) . . . . ?
C8 C9 C10 N6 175.0(6) . . . . ?
C8 C9 C10 C5 -4.6(10) . . . . ?
C10 N6 C11 C4 -4.4(9) . . . . ?
C10 N6 C11 C12 177.2(6) . . . . ?
C10 C5 C6 C7 -0.7(9) . . . . ?
C11 N6 C10 C5 1.1(9) . . . . ?
C11 N6 C10 C9 -178.5(6) . . . . ?
C12 C1 C2 N2 176.3(5) . . . . ?
C12 C1 C2 C3 -2.4(9) . . . . ?
C13 N1 C1 C2 166.3(6) . . . . ?
C13 N1 C1 C12 -12.5(12) . . . . ?
C17 N2 C2 C1 -75.2(8) . . . . ?
C17 N2 C2 C3 103.6(7) . . . . ?
C17 C18 C19 C20 1.6(9) . . . . ?
C18 C17 C22 C21 -5.8(9) . . . . ?
C18 C19 C20 N4 178.0(6) . . . . ?
C18 C19 C20 C21 -1.8(10) . . . . ?
C19 C20 C21 N5 178.4(6) . . . . ?
C19 C20 C21 C22 -1.5(9) . . . . ?
C20 C21 C22 C17 5.5(9) . . . . ?
C21 N5 C23 C24 157.4(7) . . . . ?
C22 C17 C18 N3 -177.1(5) . . . . ?
C22 C17 C18 C19 2.1(9) . . . . ?
C23 N5 C21 C20 175.6(6) . . . . ?
C23 N5 C21 C22 -4.5(10) . . . . ?
C23 C24 C25 C26 -177.9(9) . . . . ?
C27 N7 C4 C3 8.1(8) . . . . ?
C27 N7 C4 C11 -174.5(5) . . . . ?
C27 N7 C5 C6 -10.2(9) . . . . ?
C27 N7 C5 C10 171.3(5) . . . . ?
C27 C28 C29 C30 164.1(6) . . . . ?
C28 C29 C30 C31 164.5(7) . . . . ?
C29 C30 C31 C32 -174.9(7) . . . . ?
C30 C31 C32 C33 176.8(7) . . . . ?
C31 C32 C33 C34 177.8(8) . . . . ?
C35 N8 C7 C6 -3.2(10) . . . . ?
C35 N8 C7 C8 175.8(6) . . . . ?
C35 C36 C37 C38 178.8(8) . . . . ?
C36 C37 C38 C39 -178(3) . . . . ?
C36 C37 C38 C43 180(2) . . . . ?
C37 C38 C39 C40 -176(3) . . . . ?
C37 C38 C43 C44 166(3) . . . . ?
C38 C39 C40 C41 -171(4) . . . . ?
C38 C43 C44 C45 -168(4) . . . . ?
C39 C40 C41 C42 52(6) . . . . ?
C43 C44 C45 C46 172(4) . . . . ?
